data_4029180
loop_
_publ_author_name
'Pepper, Henry P.'
'Tulip, Stephen J.'
'Nakano, Yuji'
'George, Jonathan H.'

_publ_section_title
;
 Biomimetic total synthesis of (+-)-doitunggarcinone a and
 (+)-garcibracteatone.
;
_journal_issue 6
_journal_name_full 'The Journal of organic chemistry'
_journal_page_first 2564
_journal_page_last 2573
_journal_paper_doi 10.1021/jo500027k
_journal_volume 79
_journal_year 2014
_chemical_formula_sum 'C28 H30 O4'
_chemical_formula_weight 430.52
_chemical_name_systematic
; 
 ? 
;
_space_group_IT_number 2
_symmetry_space_group_name_Hall '-P 1'
_symmetry_space_group_name_H-M 'P -1'
_atom_sites_solution_hydrogens geom
_atom_sites_solution_primary direct
_atom_sites_solution_secondary difmap
_audit_creation_method SHELXL-97
_cell_angle_alpha 78.084(6)
_cell_angle_beta 79.260(5)
_cell_angle_gamma 73.336(6)
_cell_formula_units_Z 2
_cell_length_a 7.5132(4)
_cell_length_b 12.0010(9)
_cell_length_c 13.3750(9)
_cell_measurement_temperature 173(2)
_cell_volume 1119.98(13)
_computing_structure_refinement 'SHELXL-97 (Sheldrick, 1997)'
_computing_structure_solution 'SHELXS-97 (Sheldrick, 1990)'
_diffrn_ambient_temperature 173(2)
_diffrn_measured_fraction_theta_full 0.996
_diffrn_measured_fraction_theta_max 0.887
_diffrn_radiation_monochromator graphite
_diffrn_radiation_source 'fine-focus sealed tube'
_diffrn_radiation_type MoK\a
_diffrn_radiation_wavelength 0.71073
_diffrn_reflns_av_R_equivalents 0.0554
_diffrn_reflns_av_sigmaI/netI 0.0575
_diffrn_reflns_limit_h_max 10
_diffrn_reflns_limit_h_min -10
_diffrn_reflns_limit_k_max 16
_diffrn_reflns_limit_k_min -16
_diffrn_reflns_limit_l_max 17
_diffrn_reflns_limit_l_min -18
_diffrn_reflns_number 24822
_diffrn_reflns_theta_full 27.00
_diffrn_reflns_theta_max 29.32
_diffrn_reflns_theta_min 2.57
_exptl_absorpt_coefficient_mu 0.084
_exptl_crystal_density_diffrn 1.277
_exptl_crystal_density_method 'not measured'
_exptl_crystal_F_000 460
_refine_diff_density_max 0.845
_refine_diff_density_min -0.238
_refine_diff_density_rms 0.057
_refine_ls_extinction_method none
_refine_ls_goodness_of_fit_ref 1.029
_refine_ls_hydrogen_treatment mixed
_refine_ls_matrix_type full
_refine_ls_number_parameters 294
_refine_ls_number_reflns 5444
_refine_ls_number_restraints 0
_refine_ls_restrained_S_all 1.029
_refine_ls_R_factor_all 0.0902
_refine_ls_R_factor_gt 0.0576
_refine_ls_shift/su_max 0.000
_refine_ls_shift/su_mean 0.000
_refine_ls_structure_factor_coef Fsqd
_refine_ls_weighting_details 'calc w=1/[\s^2^(Fo^2^)+(0.0612P)^2^+0.5945P] where P=(Fo^2^+2Fc^2^)/3'
_refine_ls_weighting_scheme calc
_refine_ls_wR_factor_gt 0.1321
_refine_ls_wR_factor_ref 0.1522
_reflns_number_gt 3837
_reflns_number_total 5444
_reflns_threshold_expression >2sigma(I)
_cod_data_source_file jo500027k_si_002.cif
_cod_data_source_block e:\hp\struct\tmp-co~1\hpx1_2
_cod_database_code 4029180

loop_
_symmetry_equiv_pos_as_xyz
'x, y, z'
'-x, -y, -z'

loop_
_atom_site_label
_atom_site_type_symbol
_atom_site_fract_x
_atom_site_fract_y
_atom_site_fract_z
_atom_site_U_iso_or_equiv
_atom_site_adp_type
_atom_site_occupancy
_atom_site_symmetry_multiplicity
_atom_site_calc_flag
_atom_site_refinement_flags
O1 O 0.35236(19) 0.60281(12) 0.02340(10) 0.0240(3) Uani 1 1 d .
O2 O 0.18690(18) 0.84683(12) 0.14478(10) 0.0254(3) Uani 1 1 d .
O3 O 0.68396(18) 0.49509(11) 0.14641(10) 0.0234(3) Uani 1 1 d .
O4 O 0.5534(2) 0.76594(13) 0.38073(11) 0.0318(4) Uani 1 1 d .
C5 C 0.4377(2) 0.77701(16) -0.06331(14) 0.0182(4) Uani 1 1 d .
C6 C 0.5805(2) 0.83484(16) -0.07473(14) 0.0190(4) Uani 1 1 d .
C7 C 0.3055(3) 0.74126(16) 0.30239(14) 0.0211(4) Uani 1 1 d .
C8 C 0.4192(2) 0.68345(16) 0.02622(14) 0.0183(4) Uani 1 1 d .
C9 C 0.5875(3) 0.92524(17) -0.15885(15) 0.0230(4) Uani 1 1 d .
H9 H 0.6816 0.9665 -0.1684 0.028 Uiso 1 1 calc R
C10 C 0.5064(3) 0.71671(17) 0.32354(14) 0.0223(4) Uani 1 1 d .
C11 C 0.6403(2) 0.76110(17) 0.10849(14) 0.0198(4) Uani 1 1 d .
C12 C 0.3088(3) 0.77127(16) 0.18506(14) 0.0184(4) Uani 1 1 d .
C13 C 0.4141(3) 0.52098(16) 0.28321(14) 0.0216(4) Uani 1 1 d .
C14 C 0.3119(3) 0.80621(17) -0.13472(15) 0.0221(4) Uani 1 1 d .
H14 H 0.2193 0.7641 -0.1269 0.026 Uiso 1 1 calc R
C15 C 0.4772(2) 0.69527(16) 0.12538(14) 0.0175(4) Uani 1 1 d .
C16 C 0.7325(2) 0.78751(17) -0.00436(14) 0.0198(4) Uani 1 1 d .
C17 C 0.5464(2) 0.57960(16) 0.19969(14) 0.0192(4) Uani 1 1 d .
C18 C 0.3215(3) 0.89648(18) -0.21701(16) 0.0276(5) Uani 1 1 d .
H18 H 0.2343 0.9177 -0.2652 0.033 Uiso 1 1 calc R
C19 C 0.1647(3) 0.83678(18) 0.35691(15) 0.0271(5) Uani 1 1 d .
H19A H 0.2072 0.9101 0.3367 0.033 Uiso 1 1 calc R
H19B H 0.0424 0.8527 0.3320 0.033 Uiso 1 1 calc R
C20 C 0.2569(3) 0.61979(16) 0.32880(15) 0.0232(4) Uani 1 1 d .
H20A H 0.2350 0.5973 0.4047 0.028 Uiso 1 1 calc R
H20B H 0.1393 0.6274 0.3017 0.028 Uiso 1 1 calc R
C21 C -0.0258(3) 0.83301(18) 0.53456(16) 0.0270(5) Uani 1 1 d .
C22 C 0.5547(3) 0.45217(18) 0.36139(16) 0.0272(5) Uani 1 1 d .
H22A H 0.4898 0.4525 0.4329 0.033 Uiso 1 1 calc R
H22B H 0.6053 0.3693 0.3502 0.033 Uiso 1 1 calc R
C23 C 0.7765(3) 0.68742(18) 0.18689(15) 0.0232(4) Uani 1 1 d .
H23A H 0.8838 0.6312 0.1537 0.028 Uiso 1 1 calc R
H23B H 0.8243 0.7389 0.2185 0.028 Uiso 1 1 calc R
C24 C 0.7168(3) 0.51338(18) 0.34440(15) 0.0265(4) Uani 1 1 d .
H24A H 0.7326 0.5344 0.4094 0.032 Uiso 1 1 calc R
H24B H 0.8368 0.4624 0.3163 0.032 Uiso 1 1 calc R
C25 C 0.8659(3) 0.67698(18) -0.04441(15) 0.0247(4) Uani 1 1 d .
H25A H 0.7995 0.6152 -0.0338 0.037 Uiso 1 1 calc R
H25B H 0.9746 0.6486 -0.0067 0.037 Uiso 1 1 calc R
H25C H 0.9081 0.6970 -0.1182 0.037 Uiso 1 1 calc R
C26 C 0.1358(3) 0.80838(18) 0.47248(16) 0.0281(5) Uani 1 1 d .
H26 H 0.2444 0.7686 0.5047 0.034 Uiso 1 1 calc R
C27 C 0.4595(3) 0.95562(18) -0.22854(15) 0.0267(5) Uani 1 1 d .
H27 H 0.4665 1.0177 -0.2849 0.032 Uiso 1 1 calc R
C28 C 0.6501(3) 0.62329(17) 0.26629(14) 0.0211(4) Uani 1 1 d .
C29 C 0.8434(3) 0.87792(18) -0.00708(16) 0.0263(4) Uani 1 1 d .
H29A H 0.9087 0.8946 -0.0768 0.039 Uiso 1 1 calc R
H29B H 0.9352 0.8459 0.0416 0.039 Uiso 1 1 calc R
H29C H 0.7569 0.9509 0.0122 0.039 Uiso 1 1 calc R
C30 C -0.0298(3) 0.8071(2) 0.64988(16) 0.0321(5) Uani 1 1 d .
H30A H 0.0959 0.7644 0.6668 0.048 Uiso 1 1 calc R
H30B H -0.1176 0.7587 0.6804 0.048 Uiso 1 1 calc R
H30C H -0.0704 0.8812 0.6775 0.048 Uiso 1 1 calc R
C31 C -0.2140(3) 0.8927(3) 0.49909(19) 0.0459(6) Uani 1 1 d .
H31A H -0.2562 0.9731 0.5149 0.069 Uiso 1 1 calc R
H31B H -0.3049 0.8483 0.5348 0.069 Uiso 1 1 calc R
H31C H -0.2033 0.8955 0.4245 0.069 Uiso 1 1 calc R
C32 C 0.3252(3) 0.43766(18) 0.24992(16) 0.0283(5) Uani 1 1 d .
H32A H 0.2454 0.4814 0.1970 0.042 Uiso 1 1 calc R
H32B H 0.2490 0.4037 0.3096 0.042 Uiso 1 1 calc R
H32C H 0.4239 0.3743 0.2218 0.042 Uiso 1 1 calc R

loop_
_atom_site_aniso_label
_atom_site_aniso_U_11
_atom_site_aniso_U_22
_atom_site_aniso_U_33
_atom_site_aniso_U_23
_atom_site_aniso_U_13
_atom_site_aniso_U_12
O1 0.0275(7) 0.0250(7) 0.0227(7) -0.0042(6) -0.0059(6) -0.0100(6)
O2 0.0228(7) 0.0277(7) 0.0213(7) -0.0034(6) -0.0041(6) 0.0007(6)
O3 0.0226(7) 0.0216(7) 0.0222(7) -0.0078(6) -0.0026(5) 0.0027(6)
O4 0.0398(9) 0.0352(8) 0.0252(8) -0.0110(7) -0.0074(7) -0.0111(7)
C5 0.0180(9) 0.0200(9) 0.0150(9) -0.0056(7) -0.0003(7) -0.0017(7)
C6 0.0182(9) 0.0213(9) 0.0160(9) -0.0055(7) 0.0001(7) -0.0027(7)
C7 0.0259(10) 0.0184(9) 0.0163(9) -0.0031(7) -0.0013(7) -0.0025(8)
C8 0.0146(8) 0.0220(9) 0.0173(9) -0.0053(7) -0.0018(7) -0.0021(7)
C9 0.0228(9) 0.0242(10) 0.0214(10) -0.0047(8) 0.0007(8) -0.0067(8)
C10 0.0297(10) 0.0221(9) 0.0152(9) -0.0011(8) -0.0044(8) -0.0071(8)
C11 0.0181(9) 0.0251(10) 0.0176(9) -0.0031(8) -0.0037(7) -0.0075(8)
C12 0.0198(9) 0.0176(9) 0.0184(9) -0.0030(7) -0.0019(7) -0.0061(7)
C13 0.0268(10) 0.0186(9) 0.0183(9) -0.0017(7) -0.0029(8) -0.0048(8)
C14 0.0203(9) 0.0260(10) 0.0198(10) -0.0042(8) -0.0029(7) -0.0055(8)
C15 0.0174(8) 0.0193(9) 0.0154(9) -0.0031(7) -0.0026(7) -0.0040(7)
C16 0.0175(9) 0.0238(10) 0.0174(9) -0.0033(7) -0.0019(7) -0.0046(7)
C17 0.0197(9) 0.0188(9) 0.0174(9) -0.0047(7) -0.0025(7) -0.0012(7)
C18 0.0287(10) 0.0307(11) 0.0216(10) -0.0011(9) -0.0086(8) -0.0041(9)
C19 0.0345(11) 0.0237(10) 0.0180(10) -0.0044(8) -0.0008(8) -0.0004(9)
C20 0.0249(10) 0.0212(10) 0.0203(10) -0.0020(8) 0.0010(8) -0.0046(8)
C21 0.0350(11) 0.0226(10) 0.0243(11) -0.0064(8) -0.0009(9) -0.0089(9)
C22 0.0323(11) 0.0231(10) 0.0210(10) 0.0003(8) -0.0046(8) -0.0012(9)
C23 0.0214(9) 0.0299(11) 0.0193(10) -0.0037(8) -0.0066(8) -0.0060(8)
C24 0.0296(10) 0.0272(11) 0.0198(10) -0.0021(8) -0.0093(8) -0.0004(9)
C25 0.0195(9) 0.0292(11) 0.0229(10) -0.0059(8) -0.0009(8) -0.0026(8)
C26 0.0338(11) 0.0244(10) 0.0218(10) -0.0053(8) -0.0038(9) 0.0003(9)
C27 0.0327(11) 0.0271(10) 0.0172(10) 0.0017(8) -0.0031(8) -0.0066(9)
C28 0.0223(9) 0.0227(10) 0.0186(10) -0.0034(8) -0.0074(7) -0.0034(8)
C29 0.0225(10) 0.0312(11) 0.0270(11) -0.0039(9) -0.0024(8) -0.0108(9)
C30 0.0393(12) 0.0325(12) 0.0237(11) -0.0093(9) 0.0045(9) -0.0102(10)
C31 0.0352(13) 0.0697(18) 0.0342(14) -0.0142(13) -0.0012(10) -0.0141(13)
C32 0.0339(11) 0.0248(10) 0.0268(11) -0.0033(9) -0.0020(9) -0.0105(9)

loop_
_atom_type_symbol
_atom_type_description
_atom_type_scat_dispersion_real
_atom_type_scat_dispersion_imag
_atom_type_scat_source
C C 0.0033 0.0016 'International Tables Vol C Tables 4.2.6.8 and 6.1.1.4'
H H 0.0000 0.0000 'International Tables Vol C Tables 4.2.6.8 and 6.1.1.4'
O O 0.0106 0.0060 'International Tables Vol C Tables 4.2.6.8 and 6.1.1.4'

loop_
_geom_angle_atom_site_label_1
_geom_angle_atom_site_label_2
_geom_angle_atom_site_label_3
_geom_angle
C14 C5 C6 121.32(17)
C14 C5 C8 118.86(17)
C6 C5 C8 119.82(16)
C9 C6 C5 117.37(17)
C9 C6 C16 122.88(17)
C5 C6 C16 119.30(16)
C10 C7 C19 114.72(16)
C10 C7 C12 107.03(15)
C19 C7 C12 111.66(15)
C10 C7 C20 105.87(15)
C19 C7 C20 113.83(16)
C12 C7 C20 102.80(15)
O1 C8 C5 122.49(17)
O1 C8 C15 120.55(16)
C5 C8 C15 116.86(16)
C27 C9 C6 121.08(18)
C27 C9 H9 119.5
C6 C9 H9 119.5
O4 C10 C7 123.75(18)
O4 C10 C28 121.19(18)
C7 C10 C28 115.05(16)
C16 C11 C23 115.67(15)
C16 C11 C15 115.72(15)
C23 C11 C15 105.10(14)
O2 C12 C15 123.82(17)
O2 C12 C7 122.45(17)
C15 C12 C7 113.72(15)
C32 C13 C20 109.04(16)
C32 C13 C17 116.92(16)
C20 C13 C17 108.16(15)
C32 C13 C22 110.84(16)
C20 C13 C22 112.01(16)
C17 C13 C22 99.64(15)
C18 C14 C5 120.04(18)
C18 C14 H14 120.0
C5 C14 H14 120.0
C8 C15 C12 108.23(14)
C8 C15 C17 116.69(15)
C12 C15 C17 106.97(14)
C8 C15 C11 114.10(14)
C12 C15 C11 105.53(14)
C17 C15 C11 104.57(14)
C6 C16 C29 111.91(16)
C6 C16 C25 106.37(15)
C29 C16 C25 109.47(15)
C6 C16 C11 109.29(14)
C29 C16 C11 106.80(15)
C25 C16 C11 113.09(15)
O3 C17 C28 106.67(14)
O3 C17 C13 111.65(15)
C28 C17 C13 101.32(15)
O3 C17 C15 111.09(14)
C28 C17 C15 100.01(14)
C13 C17 C15 123.48(15)
C14 C18 C27 119.36(18)
C14 C18 H18 120.3
C27 C18 H18 120.3
C26 C19 C7 115.31(16)
C26 C19 H19A 108.4
C7 C19 H19A 108.4
C26 C19 H19B 108.4
C7 C19 H19B 108.4
H19A C19 H19B 107.5
C13 C20 C7 112.64(15)
C13 C20 H20A 109.1
C7 C20 H20A 109.1
C13 C20 H20B 109.1
C7 C20 H20B 109.1
H20A C20 H20B 107.8
C26 C21 C31 124.9(2)
C26 C21 C30 120.6(2)
C31 C21 C30 114.42(19)
C24 C22 C13 108.38(15)
C24 C22 H22A 110.0
C13 C22 H22A 110.0
C24 C22 H22B 110.0
C13 C22 H22B 110.0
H22A C22 H22B 108.4
C28 C23 C11 101.98(14)
C28 C23 H23A 111.4
C11 C23 H23A 111.4
C28 C23 H23B 111.4
C11 C23 H23B 111.4
H23A C23 H23B 109.2
C28 C24 C22 102.53(15)
C28 C24 H24A 111.3
C22 C24 H24A 111.3
C28 C24 H24B 111.3
C22 C24 H24B 111.3
H24A C24 H24B 109.2
C16 C25 H25A 109.5
C16 C25 H25B 109.5
H25A C25 H25B 109.5
C16 C25 H25C 109.5
H25A C25 H25C 109.5
H25B C25 H25C 109.5
C21 C26 C19 126.91(19)
C21 C26 H26 116.5
C19 C26 H26 116.5
C18 C27 C9 120.79(18)
C18 C27 H27 119.6
C9 C27 H27 119.6
C24 C28 C23 125.62(16)
C24 C28 C10 108.80(16)
C23 C28 C10 106.96(15)
C24 C28 C17 102.70(15)
C23 C28 C17 103.38(15)
C10 C28 C17 108.19(15)
C16 C29 H29A 109.5
C16 C29 H29B 109.5
H29A C29 H29B 109.5
C16 C29 H29C 109.5
H29A C29 H29C 109.5
H29B C29 H29C 109.5
C21 C30 H30A 109.5
C21 C30 H30B 109.5
H30A C30 H30B 109.5
C21 C30 H30C 109.5
H30A C30 H30C 109.5
H30B C30 H30C 109.5
C21 C31 H31A 109.5
C21 C31 H31B 109.5
H31A C31 H31B 109.5
C21 C31 H31C 109.5
H31A C31 H31C 109.5
H31B C31 H31C 109.5
C13 C32 H32A 109.5
C13 C32 H32B 109.5
H32A C32 H32B 109.5
C13 C32 H32C 109.5
H32A C32 H32C 109.5
H32B C32 H32C 109.5

loop_
_geom_bond_atom_site_label_1
_geom_bond_atom_site_label_2
_geom_bond_distance
O1 C8 1.221(2)
O2 C12 1.207(2)
O3 C17 1.424(2)
O4 C10 1.211(2)
C5 C14 1.392(3)
C5 C6 1.406(3)
C5 C8 1.479(3)
C6 C9 1.397(3)
C6 C16 1.524(3)
C7 C10 1.521(3)
C7 C19 1.526(3)
C7 C12 1.533(3)
C7 C20 1.558(3)
C8 C15 1.516(3)
C9 C27 1.385(3)
C9 H9 0.9500
C10 C28 1.537(3)
C11 C16 1.548(3)
C11 C23 1.558(3)
C11 C15 1.599(2)
C12 C15 1.527(2)
C13 C32 1.524(3)
C13 C20 1.549(3)
C13 C17 1.547(3)
C13 C22 1.564(3)
C14 C18 1.383(3)
C14 H14 0.9500
C15 C17 1.547(2)
C16 C29 1.537(3)
C16 C25 1.543(3)
C17 C28 1.537(3)
C18 C27 1.386(3)
C18 H18 0.9500
C19 C26 1.501(3)
C19 H19A 0.9900
C19 H19B 0.9900
C20 H20A 0.9900
C20 H20B 0.9900
C21 C26 1.331(3)
C21 C31 1.505(3)
C21 C30 1.505(3)
C22 C24 1.555(3)
C22 H22A 0.9900
C22 H22B 0.9900
C23 C28 1.526(3)
C23 H23A 0.9900
C23 H23B 0.9900
C24 C28 1.526(3)
C24 H24A 0.9900
C24 H24B 0.9900
C25 H25A 0.9800
C25 H25B 0.9800
C25 H25C 0.9800
C26 H26 0.9500
C27 H27 0.9500
C29 H29A 0.9800
C29 H29B 0.9800
C29 H29C 0.9800
C30 H30A 0.9800
C30 H30B 0.9800
C30 H30C 0.9800
C31 H31A 0.9800
C31 H31B 0.9800
C31 H31C 0.9800
C32 H32A 0.9800
C32 H32B 0.9800
C32 H32C 0.9800

loop_
_geom_torsion_atom_site_label_1
_geom_torsion_atom_site_label_2
_geom_torsion_atom_site_label_3
_geom_torsion_atom_site_label_4
_geom_torsion
C14 C5 C6 C9 1.9(3)
C8 C5 C6 C9 -177.88(16)
C14 C5 C6 C16 -170.65(17)
C8 C5 C6 C16 9.6(3)
C14 C5 C8 O1 28.0(3)
C6 C5 C8 O1 -152.20(18)
C14 C5 C8 C15 -148.59(17)
C6 C5 C8 C15 31.2(2)
C5 C6 C9 C27 -0.6(3)
C16 C6 C9 C27 171.72(18)
C19 C7 C10 O4 1.7(3)
C12 C7 C10 O4 126.2(2)
C20 C7 C10 O4 -124.7(2)
C19 C7 C10 C28 -178.20(16)
C12 C7 C10 C28 -53.7(2)
C20 C7 C10 C28 55.4(2)
C10 C7 C12 O2 -141.36(18)
C19 C7 C12 O2 -15.1(3)
C20 C7 C12 O2 107.4(2)
C10 C7 C12 C15 39.8(2)
C19 C7 C12 C15 166.13(16)
C20 C7 C12 C15 -71.46(18)
C6 C5 C14 C18 -2.3(3)
C8 C5 C14 C18 177.51(17)
O1 C8 C15 C12 -89.8(2)
C5 C8 C15 C12 86.91(18)
O1 C8 C15 C17 30.9(2)
C5 C8 C15 C17 -152.46(15)
O1 C8 C15 C11 153.11(16)
C5 C8 C15 C11 -30.2(2)
O2 C12 C15 C8 -28.8(2)
C7 C12 C15 C8 149.99(15)
O2 C12 C15 C17 -155.32(18)
C7 C12 C15 C17 23.5(2)
O2 C12 C15 C11 93.7(2)
C7 C12 C15 C11 -87.48(17)
C16 C11 C15 C8 -7.9(2)
C23 C11 C15 C8 -136.83(16)
C16 C11 C15 C12 -126.62(16)
C23 C11 C15 C12 104.48(16)
C16 C11 C15 C17 120.72(16)
C23 C11 C15 C17 -8.17(18)
C9 C6 C16 C29 23.3(3)
C5 C6 C16 C29 -164.60(16)
C9 C6 C16 C25 -96.2(2)
C5 C6 C16 C25 75.9(2)
C9 C6 C16 C11 141.35(18)
C5 C6 C16 C11 -46.5(2)
C23 C11 C16 C6 167.36(16)
C15 C11 C16 C6 43.8(2)
C23 C11 C16 C29 -71.4(2)
C15 C11 C16 C29 165.08(15)
C23 C11 C16 C25 49.1(2)
C15 C11 C16 C25 -74.44(19)
C32 C13 C17 O3 -50.5(2)
C20 C13 C17 O3 -173.94(15)
C22 C13 C17 O3 68.94(18)
C32 C13 C17 C28 -163.69(16)
C20 C13 C17 C28 72.84(17)
C22 C13 C17 C28 -44.28(17)
C32 C13 C17 C15 86.1(2)
C20 C13 C17 C15 -37.3(2)
C22 C13 C17 C15 -154.45(17)
C8 C15 C17 O3 49.3(2)
C12 C15 C17 O3 170.60(14)
C11 C15 C17 O3 -77.78(17)
C8 C15 C17 C28 161.66(15)
C12 C15 C17 C28 -77.05(16)
C11 C15 C17 C28 34.58(17)
C8 C15 C17 C13 -87.5(2)
C12 C15 C17 C13 33.8(2)
C11 C15 C17 C13 145.41(17)
C5 C14 C18 C27 1.3(3)
C10 C7 C19 C26 -64.8(2)
C12 C7 C19 C26 173.21(17)
C20 C7 C19 C26 57.4(2)
C32 C13 C20 C7 -144.08(16)
C17 C13 C20 C7 -16.0(2)
C22 C13 C20 C7 92.87(19)
C10 C7 C20 C13 -46.0(2)
C19 C7 C20 C13 -172.95(16)
C12 C7 C20 C13 66.11(19)
C32 C13 C22 C24 147.14(17)
C20 C13 C22 C24 -90.83(19)
C17 C13 C22 C24 23.36(19)
C16 C11 C23 C28 -150.79(16)
C15 C11 C23 C28 -21.87(18)
C13 C22 C24 C28 6.6(2)
C31 C21 C26 C19 1.6(4)
C30 C21 C26 C19 -175.2(2)
C7 C19 C26 C21 -140.4(2)
C14 C18 C27 C9 0.1(3)
C6 C9 C27 C18 -0.4(3)
C22 C24 C28 C23 -151.53(18)
C22 C24 C28 C10 79.93(18)
C22 C24 C28 C17 -34.57(19)
C11 C23 C28 C24 161.60(18)
C11 C23 C28 C10 -69.13(18)
C11 C23 C28 C17 44.95(18)
O4 C10 C28 C24 69.8(2)
C7 C10 C28 C24 -110.28(18)
O4 C10 C28 C23 -68.5(2)
C7 C10 C28 C23 111.38(17)
O4 C10 C28 C17 -179.30(18)
C7 C10 C28 C17 0.6(2)
O3 C17 C28 C24 -66.14(18)
C13 C17 C28 C24 50.77(17)
C15 C17 C28 C24 178.12(14)
O3 C17 C28 C23 65.72(17)
C13 C17 C28 C23 -177.37(14)
C15 C17 C28 C23 -50.02(17)
O3 C17 C28 C10 178.91(14)
C13 C17 C28 C10 -64.18(17)
C15 C17 C28 C10 63.17(17)
